data_7116541
loop_
_publ_author_name
'Luigi R. Nassimbeni'
'Nikoletta B. Bathori'
'Leena Desiree Patel'
'Hong Su'
'Edwin Weber'

_publ_section_title
;
 Separation of xylenes by enclathration
;
_journal_name_full Chem.Commun.
_journal_page_first 3627
_journal_paper_doi 10.1039/C4cc05329J
_journal_volume 51
_journal_year 2015
_chemical_formula_sum 'C64 H46'
_chemical_formula_weight 815.01
_chemical_name_systematic
; 
 ? 
;
_space_group_IT_number 2
_symmetry_cell_setting triclinic
_symmetry_space_group_name_Hall '-P 1'
_symmetry_space_group_name_H-M 'P -1'
_atom_sites_solution_hydrogens geom
_atom_sites_solution_primary direct
_atom_sites_solution_secondary difmap
_audit_creation_method SHELXL-97
_cell_angle_alpha 101.652(2)
_cell_angle_beta 99.918(2)
_cell_angle_gamma 92.534(2)
_cell_formula_units_Z 4
_cell_length_a 11.3462(4)
_cell_length_b 14.6342(5)
_cell_length_c 27.3605(9)
_cell_measurement_reflns_used 19956
_cell_measurement_temperature 173(2)
_cell_measurement_theta_max 27.49
_cell_measurement_theta_min 1.43
_cell_volume 4368.2(3)
_computing_structure_refinement 'SHELXL-97 (Sheldrick, 1997)'
_computing_structure_solution 'SHELXS-97 (Sheldrick, 1990)'
_diffrn_ambient_temperature 173(2)
_diffrn_measured_fraction_theta_full 0.996
_diffrn_measured_fraction_theta_max 0.996
_diffrn_radiation_monochromator graphite
_diffrn_radiation_source 'fine-focus sealed tube'
_diffrn_radiation_type MoK\a
_diffrn_radiation_wavelength 0.71073
_diffrn_reflns_av_R_equivalents 0.0000
_diffrn_reflns_av_sigmaI/netI 0.0443
_diffrn_reflns_limit_h_max 14
_diffrn_reflns_limit_h_min 0
_diffrn_reflns_limit_k_max 18
_diffrn_reflns_limit_k_min -18
_diffrn_reflns_limit_l_max 34
_diffrn_reflns_limit_l_min -35
_diffrn_reflns_number 19956
_diffrn_reflns_theta_full 27.49
_diffrn_reflns_theta_max 27.49
_diffrn_reflns_theta_min 1.43
_exptl_absorpt_coefficient_mu 0.070
_exptl_absorpt_correction_type none
_exptl_crystal_colour colorless
_exptl_crystal_density_diffrn 1.239
_exptl_crystal_density_method 'not measured'
_exptl_crystal_description chunk
_exptl_crystal_F_000 1720
_exptl_crystal_size_max 0.30
_exptl_crystal_size_mid 0.18
_exptl_crystal_size_min 0.11
_refine_diff_density_max 0.401
_refine_diff_density_min -0.259
_refine_diff_density_rms 0.037
_refine_ls_extinction_method none
_refine_ls_goodness_of_fit_ref 1.026
_refine_ls_hydrogen_treatment noref
_refine_ls_matrix_type full
_refine_ls_number_parameters 1157
_refine_ls_number_reflns 19956
_refine_ls_number_restraints 0
_refine_ls_restrained_S_all 1.026
_refine_ls_R_factor_all 0.0921
_refine_ls_R_factor_gt 0.0534
_refine_ls_shift/su_max 0.000
_refine_ls_shift/su_mean 0.000
_refine_ls_structure_factor_coef Fsqd
_refine_ls_weighting_details 'calc w=1/[\s^2^(Fo^2^)+(0.0565P)^2^+1.2759P] where P=(Fo^2^+2Fc^2^)/3'
_refine_ls_weighting_scheme calc
_refine_ls_wR_factor_gt 0.1212
_refine_ls_wR_factor_ref 0.1393
_reflns_number_gt 13331
_reflns_number_total 19956
_reflns_threshold_expression >2sigma(I)
_cod_data_source_file c4cc05329j2.cif
_cod_data_source_block H1oxylene
_cod_original_sg_symbol_H-M P-1
_cod_database_code 7116541

loop_
_symmetry_equiv_pos_as_xyz
'x, y, z'
'-x, -y, -z'

loop_
_atom_site_label
_atom_site_type_symbol
_atom_site_fract_x
_atom_site_fract_y
_atom_site_fract_z
_atom_site_U_iso_or_equiv
_atom_site_adp_type
_atom_site_occupancy
_atom_site_symmetry_multiplicity
_atom_site_calc_flag
_atom_site_refinement_flags
C1A C 0.74132(16) 0.83527(15) 0.02094(7) 0.0484(5) Uani 1 1 d .
C2A C 0.79618(19) 0.76990(16) 0.04457(9) 0.0586(5) Uani 1 1 d .
H2A H 0.8469 0.7907 0.0768 0.070 Uiso 1 1 calc R
C3A C 0.7806(2) 0.67473(19) 0.02333(11) 0.0778(7) Uani 1 1 d .
H3A H 0.8201 0.6310 0.0404 0.093 Uiso 1 1 calc R
C4A C 0.7051(3) 0.6452(2) -0.02386(13) 0.0871(9) Uani 1 1 d .
H4A H 0.6921 0.5805 -0.0394 0.105 Uiso 1 1 calc R
C5A C 0.6493(2) 0.71083(19) -0.04795(9) 0.0696(7) Uani 1 1 d .
H5A H 0.5989 0.6899 -0.0802 0.084 Uiso 1 1 calc R
C6A C 0.66420(18) 0.80437(17) -0.02696(8) 0.0579(6) Uani 1 1 d .
C7A C 0.76450(19) 0.93758(16) 0.04404(8) 0.0600(6) Uani 1 1 d .
H7Z H 0.8116 0.9463 0.0785 0.090 Uiso 1 1 calc R
H7X H 0.6879 0.9654 0.0455 0.090 Uiso 1 1 calc R
H7Y H 0.8092 0.9680 0.0233 0.090 Uiso 1 1 calc R
C8A C 0.6011(2) 0.8728(2) -0.05310(9) 0.0761(7) Uani 1 1 d .
H8Y H 0.5606 0.8409 -0.0873 0.114 Uiso 1 1 calc R
H8Z H 0.6594 0.9223 -0.0555 0.114 Uiso 1 1 calc R
H8X H 0.5416 0.9004 -0.0337 0.114 Uiso 1 1 calc R
C1B C 0.69269(17) 0.82362(15) 0.51600(8) 0.0540(5) Uani 1 1 d .
C2B C 0.6974(2) 0.74791(19) 0.53774(9) 0.0720(7) Uani 1 1 d .
H2B H 0.6747 0.7544 0.5700 0.086 Uiso 1 1 calc R
C3B C 0.7329(2) 0.66200(19) 0.51631(12) 0.0818(8) Uani 1 1 d .
H3B H 0.7345 0.6110 0.5330 0.098 Uiso 1 1 calc R
C4B C 0.7674(2) 0.65360(17) 0.46737(11) 0.0746(7) Uani 1 1 d .
H4B H 0.7929 0.5965 0.4507 0.090 Uiso 1 1 calc R
C5B C 0.76228(18) 0.72917(16) 0.44577(9) 0.0636(6) Uani 1 1 d .
H5B H 0.7845 0.7229 0.4134 0.076 Uiso 1 1 calc R
C6B C 0.72739(16) 0.81389(14) 0.46736(7) 0.0480(5) Uani 1 1 d .
C7B C 0.6542(2) 0.91448(17) 0.54017(9) 0.0686(6) Uani 1 1 d .
H7R H 0.6336 0.9100 0.5730 0.103 Uiso 1 1 calc R
H7T H 0.5839 0.9302 0.5181 0.103 Uiso 1 1 calc R
H7S H 0.7198 0.9634 0.5454 0.103 Uiso 1 1 calc R
C8B C 0.7276(2) 0.89647(16) 0.44359(8) 0.0636(6) Uani 1 1 d .
H8S H 0.7466 0.8780 0.4095 0.095 Uiso 1 1 calc R
H8R H 0.7881 0.9451 0.4644 0.095 Uiso 1 1 calc R
H8T H 0.6483 0.9209 0.4411 0.095 Uiso 1 1 calc R
C1F C 0.77082(14) 0.06269(11) -0.11087(6) 0.0313(3) Uani 1 1 d .
C2F C 0.80149(14) 0.09885(11) -0.05782(6) 0.0331(4) Uani 1 1 d .
C3F C 0.92195(15) 0.10772(13) -0.03119(6) 0.0406(4) Uani 1 1 d .
H3F H 0.9836 0.0864 -0.0491 0.049 Uiso 1 1 calc R
C4F C 0.95088(17) 0.14606(14) 0.01927(7) 0.0502(5) Uani 1 1 d .
H4F H 1.0321 0.1517 0.0362 0.060 Uiso 1 1 calc R
C5F C 0.86004(18) 0.17766(14) 0.04671(7) 0.0522(5) Uani 1 1 d .
H5F H 0.8810 0.2046 0.0820 0.063 Uiso 1 1 calc R
C6F C 0.74359(17) 0.16988(13) 0.02313(7) 0.0453(4) Uani 1 1 d .
H6F H 0.6838 0.1910 0.0422 0.054 Uiso 1 1 calc R
C7F C 0.70948(15) 0.13041(11) -0.02999(6) 0.0349(4) Uani 1 1 d .
C8F C 0.59038(15) 0.12194(12) -0.05524(6) 0.0377(4) Uani 1 1 d .
H8F H 0.5297 0.1421 -0.0365 0.045 Uiso 1 1 calc R
C9F C 0.55815(13) 0.08464(10) -0.10725(6) 0.0304(3) Uani 1 1 d .
C10F C 0.43679(14) 0.07471(12) -0.13360(7) 0.0380(4) Uani 1 1 d .
H10F H 0.3747 0.0912 -0.1150 0.046 Uiso 1 1 calc R
C11F C 0.40812(15) 0.04219(12) -0.18461(7) 0.0418(4) Uani 1 1 d .
H11F H 0.3266 0.0359 -0.2013 0.050 Uiso 1 1 calc R
C12F C 0.49934(15) 0.01762(12) -0.21306(7) 0.0386(4) Uani 1 1 d .
H12F H 0.4789 -0.0031 -0.2489 0.046 Uiso 1 1 calc R
C13F C 0.61596(14) 0.02343(11) -0.18954(6) 0.0326(3) Uani 1 1 d .
H13F H 0.6758 0.0055 -0.2092 0.039 Uiso 1 1 calc R
C14F C 0.65027(13) 0.05585(10) -0.13605(6) 0.0290(3) Uani 1 1 d .
C15F C 0.86717(13) 0.03573(11) -0.14094(6) 0.0311(3) Uani 1 1 d .
C16F C 0.93228(13) 0.10675(11) -0.15552(6) 0.0299(3) Uani 1 1 d .
C17F C 0.91182(15) 0.20395(12) -0.14187(6) 0.0373(4) Uani 1 1 d .
H17F H 0.8523 0.2219 -0.1221 0.045 Uiso 1 1 calc R
C18F C 0.97592(16) 0.27079(12) -0.15667(7) 0.0426(4) Uani 1 1 d .
H18F H 0.9603 0.3346 -0.1472 0.051 Uiso 1 1 calc R
C19F C 1.06545(16) 0.24662(13) -0.18588(7) 0.0428(4) Uani 1 1 d .
H19F H 1.1095 0.2939 -0.1961 0.051 Uiso 1 1 calc R
C20F C 1.08839(15) 0.15577(12) -0.19935(6) 0.0386(4) Uani 1 1 d .
H20F H 1.1495 0.1404 -0.2186 0.046 Uiso 1 1 calc R
C21F C 1.02308(13) 0.08266(11) -0.18532(6) 0.0313(3) Uani 1 1 d .
C22F C 1.04481(14) -0.01119(12) -0.19979(6) 0.0355(4) Uani 1 1 d .
H22F H 1.1041 -0.0270 -0.2200 0.043 Uiso 1 1 calc R
C23F C 0.98213(14) -0.08223(11) -0.18546(6) 0.0322(3) Uani 1 1 d .
C24F C 1.00589(16) -0.17805(12) -0.19959(7) 0.0413(4) Uani 1 1 d .
H24F H 1.0657 -0.1943 -0.2195 0.050 Uiso 1 1 calc R
C25F C 0.94393(17) -0.24639(13) -0.18497(7) 0.0470(5) Uani 1 1 d .
H25F H 0.9613 -0.3098 -0.1944 0.056 Uiso 1 1 calc R
C26F C 0.85370(17) -0.22341(13) -0.15570(7) 0.0457(4) Uani 1 1 d .
H26F H 0.8107 -0.2717 -0.1458 0.055 Uiso 1 1 calc R
C27F C 0.82803(15) -0.13333(12) -0.14165(7) 0.0394(4) Uani 1 1 d .
H27F H 0.7668 -0.1196 -0.1222 0.047 Uiso 1 1 calc R
C28F C 0.89096(13) -0.05878(11) -0.15546(6) 0.0310(3) Uani 1 1 d .
C1E C 0.67453(13) 0.45220(12) 0.14139(6) 0.0329(4) Uani 1 1 d .
C2E C 0.63559(14) 0.37402(11) 0.15919(6) 0.0324(4) Uani 1 1 d .
C3E C 0.68948(15) 0.28733(12) 0.15081(6) 0.0387(4) Uani 1 1 d .
H3E H 0.7550 0.2816 0.1333 0.046 Uiso 1 1 calc R
C4E C 0.64859(17) 0.21290(13) 0.16753(7) 0.0465(4) Uani 1 1 d .
H4E H 0.6860 0.1559 0.1616 0.056 Uiso 1 1 calc R
C5E C 0.55052(18) 0.21905(13) 0.19374(7) 0.0498(5) Uani 1 1 d .
H5E H 0.5226 0.1661 0.2049 0.060 Uiso 1 1 calc R
C6E C 0.49665(16) 0.29981(13) 0.20287(7) 0.0424(4) Uani 1 1 d .
H6E H 0.4313 0.3030 0.2205 0.051 Uiso 1 1 calc R
C7E C 0.53675(14) 0.38031(12) 0.18627(6) 0.0341(4) Uani 1 1 d .
C8E C 0.48285(14) 0.46403(12) 0.19528(6) 0.0373(4) Uani 1 1 d .
H8E H 0.4191 0.4684 0.2139 0.045 Uiso 1 1 calc R
C9E C 0.51980(14) 0.54188(11) 0.17778(6) 0.0339(4) Uani 1 1 d .
C10E C 0.46400(15) 0.62789(13) 0.18611(7) 0.0421(4) Uani 1 1 d .
H10E H 0.3990 0.6327 0.2039 0.050 Uiso 1 1 calc R
C11E C 0.50187(16) 0.70280(13) 0.16912(7) 0.0457(4) Uani 1 1 d .
H11E H 0.4636 0.7594 0.1752 0.055 Uiso 1 1 calc R
C12E C 0.59824(17) 0.69693(13) 0.14240(7) 0.0453(4) Uani 1 1 d .
H12E H 0.6243 0.7498 0.1306 0.054 Uiso 1 1 calc R
C13E C 0.65391(15) 0.61674(12) 0.13336(6) 0.0403(4) Uani 1 1 d .
H13E H 0.7185 0.6144 0.1153 0.048 Uiso 1 1 calc R
C14E C 0.61757(13) 0.53574(11) 0.15040(6) 0.0326(4) Uani 1 1 d .
C15E C 0.77640(14) 0.44624(11) 0.11268(6) 0.0343(4) Uani 1 1 d .
C16E C 0.89612(14) 0.46687(11) 0.13941(6) 0.0312(3) Uani 1 1 d .
C17E C 0.92398(14) 0.50071(11) 0.19289(6) 0.0334(4) Uani 1 1 d .
H17E H 0.8608 0.5072 0.2117 0.040 Uiso 1 1 calc R
C18E C 1.03934(15) 0.52402(12) 0.21767(7) 0.0395(4) Uani 1 1 d .
H18E H 1.0556 0.5484 0.2533 0.047 Uiso 1 1 calc R
C19E C 1.13558(15) 0.51215(13) 0.19062(7) 0.0445(4) Uani 1 1 d .
H19E H 1.2160 0.5273 0.2083 0.053 Uiso 1 1 calc R
C20E C 1.11343(15) 0.47936(12) 0.13972(7) 0.0417(4) Uani 1 1 d .
H20E H 1.1788 0.4713 0.1222 0.050 Uiso 1 1 calc R
C21E C 0.99391(14) 0.45665(11) 0.11198(6) 0.0348(4) Uani 1 1 d .
C22E C 0.96861(16) 0.42753(12) 0.05906(7) 0.0426(4) Uani 1 1 d .
H22E H 1.0332 0.4193 0.0411 0.051 Uiso 1 1 calc R
C23E C 0.85147(16) 0.41037(12) 0.03216(6) 0.0399(4) Uani 1 1 d .
C24E C 0.82576(19) 0.38315(14) -0.02209(7) 0.0515(5) Uani 1 1 d .
H24E H 0.8900 0.3757 -0.0403 0.062 Uiso 1 1 calc R
C25E C 0.7113(2) 0.36788(15) -0.04761(7) 0.0589(5) Uani 1 1 d .
H25E H 0.6958 0.3502 -0.0836 0.071 Uiso 1 1 calc R
C26E C 0.61454(19) 0.37792(15) -0.02133(7) 0.0552(5) Uani 1 1 d .
H26E H 0.5346 0.3673 -0.0399 0.066 Uiso 1 1 calc R
C27E C 0.63412(16) 0.40248(13) 0.03013(7) 0.0443(4) Uani 1 1 d .
H27E H 0.5676 0.4082 0.0471 0.053 Uiso 1 1 calc R
C28E C 0.75303(15) 0.41983(11) 0.05910(6) 0.0363(4) Uani 1 1 d .
C1D C 0.54705(13) 0.34758(11) 0.36256(6) 0.0295(3) Uani 1 1 d .
C2D C 0.48376(13) 0.42225(11) 0.34906(6) 0.0305(3) Uani 1 1 d .
C3D C 0.53646(15) 0.51623(11) 0.36108(7) 0.0378(4) Uani 1 1 d .
H3D H 0.6170 0.5296 0.3789 0.045 Uiso 1 1 calc R
C4D C 0.47373(16) 0.58697(12) 0.34755(7) 0.0445(4) Uani 1 1 d .
H4D H 0.5112 0.6489 0.3559 0.053 Uiso 1 1 calc R
C5D C 0.35345(16) 0.56981(13) 0.32125(7) 0.0455(4) Uani 1 1 d .
H5D H 0.3104 0.6200 0.3122 0.055 Uiso 1 1 calc R
C6D C 0.29982(15) 0.48158(13) 0.30907(7) 0.0409(4) Uani 1 1 d .
H6D H 0.2190 0.4707 0.2914 0.049 Uiso 1 1 calc R
C7D C 0.36182(13) 0.40446(11) 0.32210(6) 0.0323(3) Uani 1 1 d .
C8D C 0.30775(14) 0.31328(12) 0.30901(6) 0.0352(4) Uani 1 1 d .
H8D H 0.2273 0.3019 0.2909 0.042 Uiso 1 1 calc R
C9D C 0.36891(13) 0.23849(11) 0.32183(6) 0.0313(3) Uani 1 1 d .
C10D C 0.31334(15) 0.14513(12) 0.30949(6) 0.0387(4) Uani 1 1 d .
H10D H 0.2329 0.1331 0.2914 0.046 Uiso 1 1 calc R
C11D C 0.37353(16) 0.07337(12) 0.32314(7) 0.0423(4) Uani 1 1 d .
H11D H 0.3348 0.0119 0.3151 0.051 Uiso 1 1 calc R
C12D C 0.49436(16) 0.09009(12) 0.34936(7) 0.0399(4) Uani 1 1 d .
H12D H 0.5362 0.0395 0.3585 0.048 Uiso 1 1 calc R
C13D C 0.55090(15) 0.17766(11) 0.36149(6) 0.0349(4) Uani 1 1 d .
H13D H 0.6321 0.1871 0.3787 0.042 Uiso 1 1 calc R
C14D C 0.49085(13) 0.25579(11) 0.34891(6) 0.0293(3) Uani 1 1 d .
C15D C 0.67348(13) 0.36580(10) 0.39193(6) 0.0297(3) Uani 1 1 d .
C16D C 0.69495(14) 0.38156(11) 0.44553(6) 0.0317(3) Uani 1 1 d .
C17D C 0.59985(16) 0.38545(12) 0.47360(7) 0.0408(4) Uani 1 1 d .
H17D H 0.5190 0.3783 0.4560 0.049 Uiso 1 1 calc R
C18D C 0.62290(19) 0.39924(14) 0.52521(7) 0.0524(5) Uani 1 1 d .
H18D H 0.5582 0.4018 0.5432 0.063 Uiso 1 1 calc R
C19D C 0.7426(2) 0.40981(14) 0.55227(7) 0.0563(5) Uani 1 1 d .
H19D H 0.7576 0.4187 0.5882 0.068 Uiso 1 1 calc R
C20D C 0.83580(19) 0.40737(13) 0.52724(7) 0.0499(5) Uani 1 1 d .
H20D H 0.9156 0.4148 0.5459 0.060 Uiso 1 1 calc R
C21D C 0.81631(15) 0.39384(11) 0.47311(6) 0.0365(4) Uani 1 1 d .
C22D C 0.91106(15) 0.39160(12) 0.44690(6) 0.0390(4) Uani 1 1 d .
H21D H 0.9911 0.3990 0.4654 0.047 Uiso 1 1 calc R
C23D C 0.89174(14) 0.37873(11) 0.39409(6) 0.0325(4) Uani 1 1 d .
C24D C 0.98842(14) 0.37728(11) 0.36675(7) 0.0381(4) Uani 1 1 d .
H22D H 1.0688 0.3856 0.3849 0.046 Uiso 1 1 calc R
C25D C 0.96770(15) 0.36424(11) 0.31538(7) 0.0395(4) Uani 1 1 d .
H23D H 1.0333 0.3634 0.2980 0.047 Uiso 1 1 calc R
C26D C 0.84847(15) 0.35193(11) 0.28765(6) 0.0360(4) Uani 1 1 d .
H24D H 0.8347 0.3433 0.2517 0.043 Uiso 1 1 calc R
C27D C 0.75353(14) 0.35238(11) 0.31197(6) 0.0321(3) Uani 1 1 d .
H25D H 0.6743 0.3438 0.2927 0.038 Uiso 1 1 calc R
C28D C 0.77058(13) 0.36548(10) 0.36594(6) 0.0286(3) Uani 1 1 d .
C1C C 0.00200(13) 0.85599(11) 0.35096(6) 0.0299(3) Uani 1 1 d .
C2C C -0.03590(13) 0.94413(11) 0.34510(6) 0.0294(3) Uani 1 1 d .
C3C C 0.04302(15) 1.02794(12) 0.36115(7) 0.0386(4) Uani 1 1 d .
H3C H 0.1243 1.0246 0.3761 0.046 Uiso 1 1 calc R
C4C C 0.00405(16) 1.11216(12) 0.35536(7) 0.0435(4) Uani 1 1 d .
H4C H 0.0584 1.1667 0.3662 0.052 Uiso 1 1 calc R
C5C C -0.11653(16) 1.11964(12) 0.33338(7) 0.0415(4) Uani 1 1 d .
H5C H -0.1427 1.1790 0.3296 0.050 Uiso 1 1 calc R
C6C C -0.19515(15) 1.04187(12) 0.31755(6) 0.0359(4) Uani 1 1 d .
H6C H -0.2760 1.0479 0.3031 0.043 Uiso 1 1 calc R
C7C C -0.15823(13) 0.95142(11) 0.32232(6) 0.0293(3) Uani 1 1 d .
C8C C -0.23616(13) 0.87042(11) 0.30543(6) 0.0316(3) Uani 1 1 d .
H8C H -0.3170 0.8754 0.2905 0.038 Uiso 1 1 calc R
C9C C -0.19925(13) 0.78257(11) 0.30982(6) 0.0296(3) Uani 1 1 d .
C10C C -0.27840(15) 0.69917(12) 0.29191(6) 0.0376(4) Uani 1 1 d .
H10C H -0.3582 0.7030 0.2753 0.045 Uiso 1 1 calc R
C11C C -0.24159(16) 0.61472(12) 0.29816(7) 0.0422(4) Uani 1 1 d .
H11C H -0.2955 0.5601 0.2858 0.051 Uiso 1 1 calc R
C12C C -0.12341(16) 0.60749(12) 0.32292(7) 0.0419(4) Uani 1 1 d .
H12C H -0.0991 0.5482 0.3278 0.050 Uiso 1 1 calc R
C13C C -0.04409(15) 0.68442(11) 0.33984(6) 0.0364(4) Uani 1 1 d .
H13C H 0.0353 0.6779 0.3560 0.044 Uiso 1 1 calc R
C14C C -0.07806(13) 0.77508(11) 0.33381(6) 0.0292(3) Uani 1 1 d .
C15C C 0.12755(13) 0.84754(11) 0.37678(6) 0.0311(3) Uani 1 1 d .
C16C C 0.15074(14) 0.85018(11) 0.42949(6) 0.0323(3) Uani 1 1 d .
C17C C 0.05864(15) 0.86110(12) 0.45909(7) 0.0407(4) Uani 1 1 d .
H17C H -0.0206 0.8688 0.4433 0.049 Uiso 1 1 calc R
C18C C 0.08149(17) 0.86072(14) 0.50950(7) 0.0494(5) Uani 1 1 d .
H18C H 0.0185 0.8677 0.5284 0.059 Uiso 1 1 calc R
C19C C 0.19886(18) 0.85000(14) 0.53368(7) 0.0507(5) Uani 1 1 d .
H19C H 0.2141 0.8499 0.5689 0.061 Uiso 1 1 calc R
C20C C 0.28996(16) 0.83979(13) 0.50744(7) 0.0439(4) Uani 1 1 d .
H20C H 0.3682 0.8326 0.5245 0.053 Uiso 1 1 calc R
C21C C 0.27022(14) 0.83968(11) 0.45440(6) 0.0335(4) Uani 1 1 d .
C22C C 0.36237(14) 0.83052(11) 0.42626(6) 0.0357(4) Uani 1 1 d .
H22C H 0.4416 0.8248 0.4429 0.043 Uiso 1 1 calc R
C23C C 0.34104(13) 0.82955(10) 0.37424(6) 0.0306(3) Uani 1 1 d .
C24C C 0.43444(14) 0.82169(11) 0.34504(7) 0.0354(4) Uani 1 1 d .
H24C H 0.5150 0.8206 0.3616 0.042 Uiso 1 1 calc R
C25C C 0.41077(15) 0.81576(12) 0.29423(7) 0.0387(4) Uani 1 1 d .
H25C H 0.4745 0.8107 0.2757 0.046 Uiso 1 1 calc R
C26C C 0.29113(14) 0.81703(12) 0.26855(6) 0.0368(4) Uani 1 1 d .
H26C H 0.2749 0.8103 0.2327 0.044 Uiso 1 1 calc R
C27C C 0.19968(14) 0.82774(11) 0.29484(6) 0.0331(4) Uani 1 1 d .
H27C H 0.1204 0.8301 0.2772 0.040 Uiso 1 1 calc R
C28C C 0.22062(13) 0.83555(10) 0.34862(6) 0.0286(3) Uani 1 1 d .

loop_
_atom_site_aniso_label
_atom_site_aniso_U_11
_atom_site_aniso_U_22
_atom_site_aniso_U_33
_atom_site_aniso_U_23
_atom_site_aniso_U_13
_atom_site_aniso_U_12
C1A 0.0320(9) 0.0742(14) 0.0419(11) 0.0149(10) 0.0134(8) -0.0027(9)
C2A 0.0479(12) 0.0738(15) 0.0619(14) 0.0243(12) 0.0204(10) 0.0034(11)
C3A 0.0721(17) 0.0829(19) 0.098(2) 0.0337(16) 0.0493(16) 0.0142(14)
C4A 0.0846(19) 0.0708(17) 0.111(2) -0.0002(17) 0.0607(18) -0.0142(15)
C5A 0.0623(14) 0.0837(18) 0.0598(14) 0.0035(13) 0.0233(12) -0.0191(13)
C6A 0.0416(11) 0.0830(16) 0.0522(12) 0.0166(11) 0.0180(9) -0.0088(10)
C7A 0.0504(12) 0.0736(15) 0.0643(14) 0.0258(12) 0.0206(10) 0.0056(10)
C8A 0.0520(13) 0.126(2) 0.0603(14) 0.0431(15) 0.0109(11) 0.0009(14)
C1B 0.0410(11) 0.0653(13) 0.0495(12) 0.0075(10) 0.0014(9) -0.0145(9)
C2B 0.0592(14) 0.0881(19) 0.0640(15) 0.0267(14) -0.0066(12) -0.0244(13)
C3B 0.0599(15) 0.0713(17) 0.109(2) 0.0403(16) -0.0168(15) -0.0196(13)
C4B 0.0566(14) 0.0603(15) 0.094(2) 0.0099(14) -0.0126(13) -0.0022(11)
C5B 0.0474(12) 0.0661(15) 0.0713(15) 0.0063(12) 0.0069(11) -0.0039(11)
C6B 0.0316(9) 0.0621(13) 0.0430(11) -0.0001(9) 0.0033(8) -0.0072(8)
C7B 0.0610(14) 0.0787(16) 0.0591(14) -0.0032(12) 0.0153(11) -0.0058(12)
C8B 0.0575(13) 0.0726(15) 0.0599(14) 0.0159(11) 0.0081(11) -0.0015(11)
C1F 0.0299(8) 0.0332(8) 0.0327(9) 0.0053(7) 0.0123(7) 0.0047(6)
C2F 0.0321(8) 0.0345(8) 0.0340(9) 0.0057(7) 0.0111(7) 0.0045(7)
C3F 0.0341(9) 0.0526(11) 0.0347(9) 0.0041(8) 0.0114(7) 0.0043(8)
C4F 0.0401(10) 0.0669(13) 0.0385(10) 0.0026(9) 0.0046(8) 0.0008(9)
C5F 0.0568(12) 0.0630(13) 0.0316(10) -0.0029(9) 0.0105(9) 0.0001(10)
C6F 0.0475(11) 0.0519(11) 0.0362(10) -0.0006(8) 0.0187(8) 0.0038(9)
C7F 0.0364(9) 0.0354(9) 0.0346(9) 0.0040(7) 0.0147(7) 0.0038(7)
C8F 0.0376(9) 0.0392(9) 0.0412(10) 0.0077(8) 0.0206(8) 0.0100(7)
C9F 0.0298(8) 0.0285(8) 0.0382(9) 0.0117(7) 0.0142(7) 0.0060(6)
C10F 0.0295(8) 0.0397(9) 0.0523(11) 0.0180(8) 0.0169(8) 0.0102(7)
C11F 0.0289(9) 0.0478(10) 0.0503(11) 0.0155(9) 0.0049(8) 0.0050(7)
C12F 0.0353(9) 0.0429(10) 0.0370(9) 0.0087(8) 0.0048(7) 0.0033(7)
C13F 0.0310(8) 0.0329(8) 0.0359(9) 0.0070(7) 0.0115(7) 0.0050(7)
C14F 0.0300(8) 0.0259(8) 0.0341(8) 0.0082(6) 0.0114(7) 0.0047(6)
C15F 0.0252(8) 0.0406(9) 0.0268(8) 0.0036(7) 0.0067(6) 0.0064(7)
C16F 0.0270(8) 0.0361(8) 0.0250(8) 0.0041(6) 0.0034(6) 0.0033(6)
C17F 0.0351(9) 0.0414(10) 0.0341(9) 0.0036(7) 0.0067(7) 0.0077(7)
C18F 0.0452(10) 0.0352(9) 0.0462(11) 0.0104(8) 0.0032(8) 0.0016(8)
C19F 0.0409(10) 0.0461(11) 0.0420(10) 0.0163(8) 0.0036(8) -0.0044(8)
C20F 0.0324(9) 0.0496(11) 0.0351(9) 0.0105(8) 0.0089(7) -0.0001(8)
C21F 0.0264(8) 0.0406(9) 0.0262(8) 0.0061(7) 0.0048(6) 0.0024(7)
C22F 0.0280(8) 0.0456(10) 0.0328(9) 0.0023(7) 0.0122(7) 0.0047(7)
C23F 0.0282(8) 0.0369(9) 0.0291(8) 0.0017(7) 0.0047(6) 0.0060(7)
C24F 0.0392(10) 0.0410(10) 0.0409(10) -0.0005(8) 0.0093(8) 0.0099(8)
C25F 0.0528(11) 0.0327(9) 0.0513(11) 0.0035(8) 0.0038(9) 0.0084(8)
C26F 0.0462(11) 0.0396(10) 0.0516(11) 0.0119(8) 0.0087(9) -0.0014(8)
C27F 0.0369(9) 0.0410(10) 0.0423(10) 0.0093(8) 0.0126(8) 0.0033(7)
C28F 0.0262(8) 0.0381(9) 0.0276(8) 0.0050(7) 0.0046(6) 0.0033(6)
C1E 0.0243(8) 0.0441(9) 0.0287(8) 0.0053(7) 0.0043(6) -0.0014(7)
C2E 0.0272(8) 0.0405(9) 0.0262(8) 0.0030(7) 0.0015(6) 0.0000(7)
C3E 0.0383(9) 0.0399(9) 0.0353(9) 0.0027(7) 0.0062(7) 0.0025(7)
C4E 0.0504(11) 0.0393(10) 0.0464(11) 0.0054(8) 0.0036(9) 0.0057(8)
C5E 0.0570(12) 0.0433(11) 0.0482(11) 0.0148(9) 0.0047(9) -0.0087(9)
C6E 0.0406(10) 0.0481(11) 0.0378(10) 0.0087(8) 0.0082(8) -0.0059(8)
C7E 0.0292(8) 0.0427(9) 0.0281(8) 0.0050(7) 0.0032(7) -0.0033(7)
C8E 0.0261(8) 0.0489(10) 0.0363(9) 0.0052(8) 0.0100(7) -0.0016(7)
C9E 0.0260(8) 0.0413(9) 0.0316(9) 0.0034(7) 0.0031(7) -0.0006(7)
C10E 0.0313(9) 0.0486(11) 0.0438(10) 0.0036(8) 0.0068(8) 0.0041(8)
C11E 0.0425(10) 0.0411(10) 0.0513(11) 0.0070(8) 0.0045(9) 0.0091(8)
C12E 0.0485(11) 0.0390(10) 0.0489(11) 0.0124(8) 0.0071(9) 0.0035(8)
C13E 0.0351(9) 0.0467(10) 0.0390(10) 0.0086(8) 0.0085(8) -0.0008(8)
C14E 0.0260(8) 0.0400(9) 0.0300(8) 0.0055(7) 0.0032(6) -0.0004(7)
C15E 0.0319(8) 0.0362(9) 0.0360(9) 0.0079(7) 0.0101(7) 0.0017(7)
C16E 0.0296(8) 0.0312(8) 0.0354(9) 0.0088(7) 0.0105(7) 0.0038(6)
C17E 0.0295(8) 0.0384(9) 0.0359(9) 0.0118(7) 0.0098(7) 0.0078(7)
C18E 0.0344(9) 0.0474(10) 0.0372(9) 0.0119(8) 0.0035(7) 0.0066(8)
C19E 0.0277(9) 0.0559(11) 0.0525(12) 0.0196(9) 0.0042(8) 0.0040(8)
C20E 0.0293(9) 0.0484(10) 0.0541(12) 0.0178(9) 0.0168(8) 0.0078(7)
C21E 0.0316(8) 0.0337(9) 0.0429(10) 0.0101(7) 0.0144(7) 0.0049(7)
C22E 0.0411(10) 0.0460(10) 0.0446(10) 0.0068(8) 0.0226(8) 0.0025(8)
C23E 0.0442(10) 0.0397(9) 0.0371(9) 0.0052(8) 0.0148(8) 0.0013(8)
C24E 0.0636(13) 0.0543(12) 0.0381(10) 0.0044(9) 0.0207(10) 0.0025(10)
C25E 0.0734(15) 0.0676(14) 0.0318(10) 0.0036(9) 0.0083(10) 0.0026(11)
C26E 0.0558(12) 0.0631(13) 0.0397(11) 0.0046(9) -0.0019(9) 0.0008(10)
C27E 0.0412(10) 0.0490(11) 0.0404(10) 0.0058(8) 0.0070(8) -0.0004(8)
C28E 0.0386(9) 0.0360(9) 0.0342(9) 0.0055(7) 0.0098(7) -0.0002(7)
C1D 0.0248(8) 0.0357(8) 0.0278(8) 0.0056(7) 0.0058(6) 0.0025(6)
C2D 0.0269(8) 0.0363(9) 0.0301(8) 0.0079(7) 0.0084(6) 0.0036(6)
C3D 0.0339(9) 0.0359(9) 0.0437(10) 0.0089(8) 0.0072(7) 0.0021(7)
C4D 0.0473(11) 0.0348(9) 0.0551(11) 0.0137(8) 0.0138(9) 0.0064(8)
C5D 0.0461(11) 0.0459(11) 0.0531(11) 0.0222(9) 0.0153(9) 0.0177(8)
C6D 0.0311(9) 0.0534(11) 0.0429(10) 0.0189(8) 0.0078(7) 0.0107(8)
C7D 0.0262(8) 0.0422(9) 0.0316(8) 0.0107(7) 0.0092(6) 0.0071(7)
C8D 0.0230(8) 0.0493(10) 0.0326(9) 0.0093(7) 0.0034(7) 0.0014(7)
C9D 0.0272(8) 0.0384(9) 0.0279(8) 0.0048(7) 0.0072(6) 0.0000(7)
C10D 0.0303(9) 0.0444(10) 0.0376(9) 0.0015(8) 0.0060(7) -0.0060(7)
C11D 0.0461(10) 0.0331(9) 0.0447(10) -0.0017(8) 0.0141(8) -0.0067(8)
C12D 0.0446(10) 0.0340(9) 0.0415(10) 0.0062(7) 0.0105(8) 0.0050(7)
C13D 0.0324(9) 0.0372(9) 0.0337(9) 0.0060(7) 0.0041(7) 0.0039(7)
C14D 0.0263(8) 0.0333(8) 0.0285(8) 0.0051(6) 0.0070(6) 0.0020(6)
C15D 0.0259(8) 0.0269(8) 0.0346(9) 0.0060(6) 0.0020(6) 0.0005(6)
C16D 0.0337(8) 0.0279(8) 0.0327(9) 0.0060(7) 0.0052(7) -0.0007(6)
C17D 0.0422(10) 0.0415(10) 0.0387(10) 0.0073(8) 0.0099(8) 0.0008(8)
C18D 0.0635(13) 0.0541(12) 0.0416(11) 0.0069(9) 0.0196(10) 0.0009(10)
C19D 0.0771(15) 0.0598(13) 0.0275(10) 0.0056(9) 0.0050(10) -0.0072(11)
C20D 0.0561(12) 0.0529(12) 0.0341(10) 0.0069(8) -0.0036(9) -0.0084(9)
C21D 0.0406(9) 0.0326(9) 0.0319(9) 0.0051(7) -0.0014(7) -0.0041(7)
C22D 0.0299(9) 0.0408(9) 0.0404(10) 0.0065(8) -0.0053(7) -0.0033(7)
C23D 0.0272(8) 0.0304(8) 0.0373(9) 0.0065(7) 0.0003(7) 0.0000(6)
C24D 0.0248(8) 0.0370(9) 0.0505(11) 0.0081(8) 0.0032(7) 0.0015(7)
C25D 0.0340(9) 0.0366(9) 0.0501(11) 0.0069(8) 0.0165(8) 0.0044(7)
C26D 0.0397(9) 0.0332(9) 0.0350(9) 0.0049(7) 0.0093(7) 0.0046(7)
C27D 0.0298(8) 0.0307(8) 0.0333(9) 0.0046(7) 0.0015(7) 0.0026(6)
C28D 0.0262(8) 0.0245(7) 0.0326(8) 0.0049(6) 0.0004(6) 0.0016(6)
C1C 0.0238(7) 0.0377(9) 0.0289(8) 0.0088(7) 0.0044(6) 0.0048(6)
C2C 0.0261(8) 0.0352(8) 0.0279(8) 0.0078(6) 0.0062(6) 0.0040(6)
C3C 0.0310(9) 0.0396(9) 0.0436(10) 0.0097(8) 0.0020(7) 0.0008(7)
C4C 0.0429(10) 0.0343(9) 0.0520(11) 0.0078(8) 0.0078(8) -0.0007(8)
C5C 0.0483(11) 0.0348(9) 0.0452(10) 0.0111(8) 0.0139(8) 0.0125(8)
C6C 0.0330(9) 0.0420(9) 0.0355(9) 0.0116(7) 0.0080(7) 0.0124(7)
C7C 0.0264(8) 0.0370(8) 0.0266(8) 0.0087(7) 0.0075(6) 0.0062(6)
C8C 0.0229(7) 0.0419(9) 0.0313(8) 0.0103(7) 0.0051(6) 0.0052(7)
C9C 0.0258(8) 0.0383(9) 0.0260(8) 0.0082(7) 0.0072(6) 0.0015(6)
C10C 0.0287(8) 0.0451(10) 0.0373(9) 0.0060(8) 0.0057(7) -0.0016(7)
C11C 0.0390(10) 0.0388(10) 0.0449(10) 0.0013(8) 0.0087(8) -0.0060(8)
C12C 0.0481(10) 0.0312(9) 0.0470(11) 0.0068(8) 0.0115(8) 0.0053(8)
C13C 0.0323(9) 0.0391(9) 0.0378(9) 0.0079(7) 0.0057(7) 0.0066(7)
C14C 0.0272(8) 0.0355(8) 0.0260(8) 0.0072(6) 0.0067(6) 0.0045(6)
C15C 0.0256(8) 0.0305(8) 0.0362(9) 0.0086(7) 0.0008(7) 0.0029(6)
C16C 0.0288(8) 0.0317(8) 0.0352(9) 0.0078(7) 0.0014(7) 0.0033(6)
C17C 0.0333(9) 0.0495(10) 0.0389(10) 0.0110(8) 0.0029(7) 0.0068(8)
C18C 0.0460(11) 0.0649(13) 0.0391(10) 0.0134(9) 0.0093(9) 0.0091(9)
C19C 0.0530(12) 0.0655(13) 0.0330(10) 0.0142(9) 0.0011(9) 0.0096(10)
C20C 0.0384(10) 0.0510(11) 0.0386(10) 0.0121(8) -0.0064(8) 0.0050(8)
C21C 0.0306(8) 0.0315(8) 0.0357(9) 0.0075(7) -0.0020(7) 0.0030(7)
C22C 0.0256(8) 0.0347(9) 0.0432(10) 0.0095(7) -0.0055(7) 0.0034(7)
C23C 0.0230(7) 0.0249(8) 0.0411(9) 0.0055(7) -0.0004(7) 0.0029(6)
C24C 0.0232(8) 0.0326(9) 0.0492(10) 0.0085(7) 0.0027(7) 0.0051(6)
C25C 0.0293(8) 0.0384(9) 0.0499(11) 0.0077(8) 0.0130(8) 0.0051(7)
C26C 0.0341(9) 0.0401(9) 0.0356(9) 0.0071(7) 0.0059(7) 0.0027(7)
C27C 0.0254(8) 0.0331(8) 0.0396(9) 0.0096(7) 0.0006(7) 0.0028(6)
C28C 0.0252(7) 0.0238(7) 0.0359(9) 0.0075(6) 0.0017(6) 0.0026(6)

loop_
_atom_type_symbol
_atom_type_description
_atom_type_scat_dispersion_real
_atom_type_scat_dispersion_imag
_atom_type_scat_source
C C 0.0033 0.0016 'International Tables Vol C Tables 4.2.6.8 and 6.1.1.4'
H H 0.0000 0.0000 'International Tables Vol C Tables 4.2.6.8 and 6.1.1.4'

loop_
_geom_angle_atom_site_label_1
_geom_angle_atom_site_label_2
_geom_angle_atom_site_label_3
_geom_angle
C2A C1A C6A 118.8(2)
C2A C1A C7A 121.11(19)
C6A C1A C7A 120.04(19)
C1A C2A C3A 122.7(2)
C2A C3A C4A 118.0(3)
C5A C4A C3A 119.6(2)
C6A C5A C4A 122.4(2)
C5A C6A C1A 118.5(2)
C5A C6A C8A 121.2(2)
C1A C6A C8A 120.4(2)
C2B C1B C6B 117.6(2)
C2B C1B C7B 123.2(2)
C6B C1B C7B 119.2(2)
C1B C2B C3B 124.8(3)
C2B C3B C4B 116.8(2)
C5B C4B C3B 118.3(2)
C4B C5B C6B 124.5(2)
C5B C6B C1B 118.1(2)
C5B C6B C8B 123.1(2)
C1B C6B C8B 118.79(19)
C14F C1F C2F 120.33(14)
C14F C1F C15F 119.58(14)
C2F C1F C15F 120.03(14)
C1F C2F C3F 122.00(14)
C1F C2F C7F 119.54(14)
C3F C2F C7F 118.43(15)
C4F C3F C2F 121.45(16)
C3F C4F C5F 120.11(17)
C6F C5F C4F 120.68(17)
C5F C6F C7F 120.95(16)
C8F C7F C6F 122.12(15)
C8F C7F C2F 119.52(15)
C6F C7F C2F 118.37(15)
C9F C8F C7F 121.71(14)
C8F C9F C10F 122.49(14)
C8F C9F C14F 119.36(14)
C10F C9F C14F 118.15(14)
C11F C10F C9F 121.47(15)
C10F C11F C12F 120.20(16)
C13F C12F C11F 120.55(16)
C12F C13F C14F 121.30(15)
C1F C14F C13F 122.25(14)
C1F C14F C9F 119.49(14)
C13F C14F C9F 118.25(14)
C16F C15F C28F 120.38(14)
C16F C15F C1F 118.55(14)
C28F C15F C1F 121.06(14)
C15F C16F C21F 119.71(14)
C15F C16F C17F 122.76(14)
C21F C16F C17F 117.53(14)
C18F C17F C16F 121.33(16)
C17F C18F C19F 120.84(17)
C20F C19F C18F 119.86(16)
C19F C20F C21F 121.70(16)
C22F C21F C20F 122.02(15)
C22F C21F C16F 119.25(14)
C20F C21F C16F 118.73(15)
C23F C22F C21F 121.90(14)
C22F C23F C24F 121.81(15)
C22F C23F C28F 119.29(14)
C24F C23F C28F 118.90(15)
C25F C24F C23F 120.86(16)
C24F C25F C26F 120.26(17)
C27F C26F C25F 120.75(17)
C26F C27F C28F 121.39(16)
C15F C28F C27F 122.70(14)
C15F C28F C23F 119.47(14)
C27F C28F C23F 117.83(15)
C14E C1E C2E 119.98(14)
C14E C1E C15E 119.84(14)
C2E C1E C15E 120.18(15)
C1E C2E C3E 122.36(15)
C1E C2E C7E 119.65(15)
C3E C2E C7E 117.99(15)
C4E C3E C2E 121.00(17)
C3E C4E C5E 120.88(17)
C6E C5E C4E 120.44(17)
C5E C6E C7E 120.83(17)
C8E C7E C6E 121.82(15)
C8E C7E C2E 119.32(15)
C6E C7E C2E 118.86(16)
C7E C8E C9E 121.80(15)
C8E C9E C10E 122.39(15)
C8E C9E C14E 119.09(15)
C10E C9E C14E 118.52(15)
C11E C10E C9E 121.41(17)
C10E C11E C12E 120.09(17)
C13E C12E C11E 120.76(17)
C12E C13E C14E 121.45(16)
C1E C14E C13E 122.09(15)
C1E C14E C9E 120.14(14)
C13E C14E C9E 117.77(15)
C28E C15E C16E 119.97(14)
C28E C15E C1E 120.17(14)
C16E C15E C1E 119.86(14)
C15E C16E C17E 122.14(14)
C15E C16E C21E 119.75(14)
C17E C16E C21E 118.08(14)
C18E C17E C16E 121.34(15)
C17E C18E C19E 120.38(16)
C20E C19E C18E 120.34(16)
C19E C20E C21E 121.23(16)
C22E C21E C20E 122.20(15)
C22E C21E C16E 119.18(15)
C20E C21E C16E 118.59(15)
C23E C22E C21E 121.70(15)
C22E C23E C24E 121.61(16)
C22E C23E C28E 119.67(15)
C24E C23E C28E 118.73(16)
C25E C24E C23E 120.75(18)
C24E C25E C26E 120.64(18)
C27E C26E C25E 120.90(19)
C26E C27E C28E 120.96(18)
C15E C28E C27E 122.33(15)
C15E C28E C23E 119.66(15)
C27E C28E C23E 118.01(15)
C2D C1D C14D 119.80(14)
C2D C1D C15D 120.13(13)
C14D C1D C15D 120.06(14)
C1D C2D C3D 122.34(14)
C1D C2D C7D 119.71(14)
C3D C2D C7D 117.95(14)
C4D C3D C2D 121.25(16)
C3D C4D C5D 120.97(17)
C6D C5D C4D 119.77(16)
C5D C6D C7D 121.62(16)
C8D C7D C6D 121.91(15)
C8D C7D C2D 119.64(14)
C6D C7D C2D 118.45(15)
C9D C8D C7D 121.52(14)
C8D C9D C10D 121.87(15)
C8D C9D C14D 119.16(14)
C10D C9D C14D 118.96(15)
C11D C10D C9D 121.10(15)
C10D C11D C12D 120.04(15)
C13D C12D C11D 120.78(16)
C12D C13D C14D 121.37(15)
C1D C14D C13D 122.10(14)
C1D C14D C9D 120.16(14)
C13D C14D C9D 117.74(14)
C28D C15D C16D 120.13(13)
C28D C15D C1D 119.93(13)
C16D C15D C1D 119.93(14)
C15D C16D C17D 122.23(14)
C15D C16D C21D 119.49(14)
C17D C16D C21D 118.28(15)
C18D C17D C16D 121.10(17)
C17D C18D C19D 120.52(18)
C20D C19D C18D 120.42(17)
C19D C20D C21D 121.18(18)
C22D C21D C20D 121.83(16)
C22D C21D C16D 119.69(15)
C20D C21D C16D 118.48(16)
C21D C22D C23D 121.69(15)
C22D C23D C24D 122.21(15)
C22D C23D C28D 119.20(15)
C24D C23D C28D 118.58(15)
C25D C24D C23D 121.29(15)
C24D C25D C26D 120.19(15)
C27D C26D C25D 120.67(16)
C26D C27D C28D 121.30(15)
C15D C28D C27D 122.26(13)
C15D C28D C23D 119.77(14)
C27D C28D C23D 117.97(14)
C14C C1C C2C 120.57(13)
C14C C1C C15C 119.11(13)
C2C C1C C15C 120.30(13)
C1C C2C C3C 122.45(14)
C1C C2C C7C 119.49(14)
C3C C2C C7C 118.07(14)
C4C C3C C2C 121.29(16)
C3C C4C C5C 120.75(16)
C6C C5C C4C 120.16(16)
C5C C6C C7C 121.25(15)
C8C C7C C6C 122.42(14)
C8C C7C C2C 119.10(14)
C6C C7C C2C 118.48(14)
C9C C8C C7C 122.07(14)
C8C C9C C10C 122.25(14)
C8C C9C C14C 119.13(14)
C10C C9C C14C 118.62(14)
C11C C10C C9C 121.20(15)
C10C C11C C12C 120.30(15)
C13C C12C C11C 120.77(16)
C12C C13C C14C 121.16(15)
C1C C14C C13C 122.46(14)
C1C C14C C9C 119.61(14)
C13C C14C C9C 117.93(14)
C28C C15C C16C 120.52(14)
C28C C15C C1C 120.30(14)
C16C C15C C1C 119.17(14)
C15C C16C C17C 122.10(14)
C15C C16C C21C 119.64(14)
C17C C16C C21C 118.24(15)
C18C C17C C16C 121.50(16)
C17C C18C C19C 119.98(18)
C20C C19C C18C 121.02(17)
C19C C20C C21C 120.99(16)
C22C C21C C20C 122.54(15)
C22C C21C C16C 119.20(14)
C20C C21C C16C 118.26(15)
C21C C22C C23C 121.70(14)
C22C C23C C24C 122.47(14)
C22C C23C C28C 119.33(14)
C24C C23C C28C 118.20(14)
C25C C24C C23C 121.46(15)
C24C C25C C26C 120.31(15)
C27C C26C C25C 120.49(16)
C26C C27C C28C 121.13(14)
C15C C28C C27C 122.20(14)
C15C C28C C23C 119.50(14)
C27C C28C C23C 118.29(14)

loop_
_geom_bond_atom_site_label_1
_geom_bond_atom_site_label_2
_geom_bond_distance
C1A C2A 1.373(3)
C1A C6A 1.421(3)
C1A C7A 1.495(3)
C2A C3A 1.387(3)
C3A C4A 1.396(4)
C4A C5A 1.387(4)
C5A C6A 1.364(3)
C6A C8A 1.485(3)
C1B C2B 1.358(3)
C1B C6B 1.434(3)
C1B C7B 1.480(3)
C2B C3B 1.384(4)
C3B C4B 1.441(4)
C4B C5B 1.354(3)
C5B C6B 1.368(3)
C6B C8B 1.484(3)
C1F C14F 1.411(2)
C1F C2F 1.417(2)
C1F C15F 1.498(2)
C2F C3F 1.421(2)
C2F C7F 1.434(2)
C3F C4F 1.358(2)
C4F C5F 1.417(3)
C5F C6F 1.356(3)
C6F C7F 1.429(2)
C7F C8F 1.396(2)
C8F C9F 1.395(2)
C9F C10F 1.426(2)
C9F C14F 1.442(2)
C10F C11F 1.357(2)
C11F C12F 1.416(2)
C12F C13F 1.359(2)
C13F C14F 1.423(2)
C15F C16F 1.409(2)
C15F C28F 1.411(2)
C16F C21F 1.434(2)
C16F C17F 1.436(2)
C17F C18F 1.360(2)
C18F C19F 1.412(3)
C19F C20F 1.355(2)
C20F C21F 1.427(2)
C21F C22F 1.396(2)
C22F C23F 1.391(2)
C23F C24F 1.428(2)
C23F C28F 1.439(2)
C24F C25F 1.360(3)
C25F C26F 1.417(3)
C26F C27F 1.356(2)
C27F C28F 1.426(2)
C1E C14E 1.406(2)
C1E C2E 1.413(2)
C1E C15E 1.502(2)
C2E C3E 1.427(2)
C2E C7E 1.443(2)
C3E C4E 1.357(2)
C4E C5E 1.421(3)
C5E C6E 1.353(3)
C6E C7E 1.429(2)
C7E C8E 1.390(2)
C8E C9E 1.396(2)
C9E C10E 1.429(2)
C9E C14E 1.438(2)
C10E C11E 1.355(3)
C11E C12E 1.413(3)
C12E C13E 1.356(2)
C13E C14E 1.428(2)
C15E C28E 1.413(2)
C15E C16E 1.415(2)
C16E C17E 1.422(2)
C16E C21E 1.440(2)
C17E C18E 1.360(2)
C18E C19E 1.419(2)
C19E C20E 1.354(2)
C20E C21E 1.425(2)
C21E C22E 1.399(2)
C22E C23E 1.389(2)
C23E C24E 1.431(2)
C23E C28E 1.437(2)
C24E C25E 1.351(3)
C25E C26E 1.409(3)
C26E C27E 1.357(3)
C27E C28E 1.426(2)
C1D C2D 1.410(2)
C1D C14D 1.411(2)
C1D C15D 1.502(2)
C2D C3D 1.426(2)
C2D C7D 1.437(2)
C3D C4D 1.358(2)
C4D C5D 1.415(3)
C5D C6D 1.355(3)
C6D C7D 1.429(2)
C7D C8D 1.394(2)
C8D C9D 1.393(2)
C9D C10D 1.429(2)
C9D C14D 1.438(2)
C10D C11D 1.357(2)
C11D C12D 1.419(2)
C12D C13D 1.359(2)
C13D C14D 1.427(2)
C15D C28D 1.410(2)
C15D C16D 1.414(2)
C16D C17D 1.425(2)
C16D C21D 1.436(2)
C17D C18D 1.363(2)
C18D C19D 1.417(3)
C19D C20D 1.353(3)
C20D C21D 1.431(2)
C21D C22D 1.389(2)
C22D C23D 1.396(2)
C23D C24D 1.429(2)
C23D C28D 1.439(2)
C24D C25D 1.357(2)
C25D C26D 1.417(2)
C26D C27D 1.360(2)
C27D C28D 1.428(2)
C1C C14C 1.407(2)
C1C C2C 1.408(2)
C1C C15C 1.499(2)
C2C C3C 1.431(2)
C2C C7C 1.438(2)
C3C C4C 1.357(2)
C4C C5C 1.415(2)
C5C C6C 1.362(2)
C6C C7C 1.430(2)
C7C C8C 1.395(2)
C8C C9C 1.391(2)
C9C C10C 1.430(2)
C9C C14C 1.437(2)
C10C C11C 1.356(2)
C11C C12C 1.413(2)
C12C C13C 1.359(2)
C13C C14C 1.431(2)
C15C C28C 1.408(2)
C15C C16C 1.413(2)
C16C C17C 1.424(2)
C16C C21C 1.438(2)
C17C C18C 1.360(2)
C18C C19C 1.412(3)
C19C C20C 1.354(3)
C20C C21C 1.429(2)
C21C C22C 1.397(2)
C22C C23C 1.399(2)
C23C C24C 1.428(2)
C23C C28C 1.439(2)
C24C C25C 1.354(2)
C25C C26C 1.420(2)
C26C C27C 1.358(2)
C27C C28C 1.429(2)
